data_7701659
loop_
_publ_author_name
'Mukhacheva, Anna A.'
'Shmakova, Alexandra A.'
'Volchek, Victoria V.'
'Romanova, Tamara E.'
'Benassi, Enrico'
'Gushchin, Artem L.'
'Yanshole, Vadim'
'Sheven, Dmitri G.'
'Kompankov, Nikolay B.'
'Abramov, Pavel A.'
'Sokolov, Maxim N.'

_publ_section_title
;
 Reactions of [Ru(NO)Cl<sub>5</sub>]<sup>2-</sup> with pseudotrilacunary
 {XW<sub>9</sub>O<sub>33</sub>}<sup>9-</sup> (X = As<sup>III</sup>,
 Sb<sup>III</sup>) anions.
;
_journal_issue 42
_journal_name_full 'Dalton transactions (Cambridge, England : 2003)'
_journal_page_first 15989
_journal_page_last 15999
_journal_paper_doi 10.1039/c9dt03328a
_journal_volume 48
_journal_year 2019
_chemical_formula_sum 'C8 H24 N4 O62 Ru1.02 Sb W16.98'
_chemical_formula_weight 4514.94
_space_group_crystal_system trigonal
_space_group_IT_number 166
_space_group_name_Hall '-R 3 2"'
_space_group_name_H-M_alt 'R -3 m :H'
_atom_sites_solution_hydrogens geom
_atom_sites_solution_primary direct
_atom_sites_solution_secondary difmap
_audit_creation_method SHELXL-2017/1
_audit_update_record
;
2019-09-05 deposited with the CCDC.	2019-09-26 downloaded from the CCDC.
;
_cell_angle_alpha 90
_cell_angle_beta 90
_cell_angle_gamma 120
_cell_formula_units_Z 3
_cell_length_a 21.1706(14)
_cell_length_b 21.1706(14)
_cell_length_c 15.680(2)
_cell_measurement_reflns_used 2159
_cell_measurement_temperature 130(2)
_cell_measurement_theta_max 28.2410
_cell_measurement_theta_min 2.5390
_cell_volume 6086.2(10)
_computing_cell_refinement 'CrysAlisPro 1.171.38.41 (Rigaku OD, 2015)'
_computing_data_collection 'CrysAlisPro 1.171.38.41 (Rigaku OD, 2015)'
_computing_data_reduction 'CrysAlisPro 1.171.38.41 (Rigaku OD, 2015)'
_computing_molecular_graphics 'ShelXle (H\"ubschle, 2011)'
_computing_publication_material 'CIFTAB-2014 (Sheldrick, 2014)'
_computing_structure_refinement 'SHELXL-2014 (Sheldrick, 2014)'
_computing_structure_solution 'SHELXS-2014 (Sheldrick, 2014)'
_diffrn_ambient_temperature 130(2)
_diffrn_detector 'CCD plate'
_diffrn_detector_area_resol_mean 10.6168
_diffrn_detector_type AtlasS2
_diffrn_measured_fraction_theta_full 0.967
_diffrn_measured_fraction_theta_max 0.966
_diffrn_measurement_device 'four-circle diffractometer'
_diffrn_measurement_device_type 'New Xcalibur, AtlasS2'
_diffrn_measurement_method '\w scans'
_diffrn_radiation_monochromator graphite
_diffrn_radiation_probe x-ray
_diffrn_radiation_source 'fine-focus sealed tube'
_diffrn_radiation_type MoK\a
_diffrn_radiation_wavelength 0.71073
_diffrn_reflns_av_R_equivalents 0.0323
_diffrn_reflns_av_unetI/netI 0.0314
_diffrn_reflns_Laue_measured_fraction_full 0.967
_diffrn_reflns_Laue_measured_fraction_max 0.966
_diffrn_reflns_limit_h_max 25
_diffrn_reflns_limit_h_min -12
_diffrn_reflns_limit_k_max 21
_diffrn_reflns_limit_k_min -22
_diffrn_reflns_limit_l_max 15
_diffrn_reflns_limit_l_min -19
_diffrn_reflns_number 5031
_diffrn_reflns_point_group_measured_fraction_full 0.967
_diffrn_reflns_point_group_measured_fraction_max 0.966
_diffrn_reflns_theta_full 25.500
_diffrn_reflns_theta_max 25.670
_diffrn_reflns_theta_min 2.574
_diffrn_source 'sealed X-ray tube'
_exptl_absorpt_coefficient_mu 24.556
_exptl_absorpt_correction_T_max 0.974
_exptl_absorpt_correction_T_min 0.965
_exptl_absorpt_correction_type analytical
_exptl_absorpt_process_details
;
CrysAlisPro 1.171.39.46 (Rigaku Oxford Diffraction, 2018)
Analytical numeric absorption correction using a multifaceted crystal
model based on expressions derived by R.C. Clark & J.S. Reid.
(Clark, R. C. & Reid, J. S. (1995). Acta Cryst. A51, 887-897)
;
_exptl_crystal_colour red
_exptl_crystal_density_diffrn 3.696
_exptl_crystal_description polyhedra
_exptl_crystal_F_000 5845
_exptl_crystal_size_max 0.273
_exptl_crystal_size_mid 0.227
_exptl_crystal_size_min 0.157
_refine_diff_density_max 1.675
_refine_diff_density_min -2.406
_refine_diff_density_rms 0.276
_refine_ls_extinction_method none
_refine_ls_goodness_of_fit_ref 1.099
_refine_ls_hydrogen_treatment constr
_refine_ls_matrix_type full
_refine_ls_number_parameters 92
_refine_ls_number_reflns 1353
_refine_ls_number_restraints 0
_refine_ls_restrained_S_all 1.099
_refine_ls_R_factor_all 0.0579
_refine_ls_R_factor_gt 0.0418
_refine_ls_shift/su_max 0.000
_refine_ls_shift/su_mean 0.000
_refine_ls_structure_factor_coef Fsqd
_refine_ls_weighting_details 'w=1/[\s^2^(Fo^2^)+(0.0415P)^2^+364.2240P] where P=(Fo^2^+2Fc^2^)/3'
_refine_ls_weighting_scheme calc
_refine_ls_wR_factor_gt 0.1046
_refine_ls_wR_factor_ref 0.1102
_reflns_Friedel_coverage 0.000
_reflns_number_gt 1079
_reflns_number_total 1353
_reflns_threshold_expression >2\s(I)
_cod_data_source_file c9dt03328a2.cif
_cod_data_source_block DMA2
_cod_original_cell_volume 6086.0(11)
_cod_original_sg_symbol_Hall '-R 3 2'
_cod_original_sg_symbol_H-M 'R -3 m'
_cod_database_code 7701659
_shelx_shelxl_version_number 2017/1
_shelx_space_group_comment
;
The symmetry employed for this shelxl refinement is uniquely defined
by the following loop, which should always be used as a source of
symmetry information in preference to the above space-group names.
They are only intended as comments.
;
_shelx_estimated_absorpt_t_min 0.057
_shelx_estimated_absorpt_t_max 0.113

loop_
_space_group_symop_operation_xyz
'x, y, z'
'-y, x-y, z'
'-x+y, -x, z'
'y, x, -z'
'x-y, -y, -z'
'-x, -x+y, -z'
'x+2/3, y+1/3, z+1/3'
'-y+2/3, x-y+1/3, z+1/3'
'-x+y+2/3, -x+1/3, z+1/3'
'y+2/3, x+1/3, -z+1/3'
'x-y+2/3, -y+1/3, -z+1/3'
'-x+2/3, -x+y+1/3, -z+1/3'
'x+1/3, y+2/3, z+2/3'
'-y+1/3, x-y+2/3, z+2/3'
'-x+y+1/3, -x+2/3, z+2/3'
'y+1/3, x+2/3, -z+2/3'
'x-y+1/3, -y+2/3, -z+2/3'
'-x+1/3, -x+y+2/3, -z+2/3'
'-x, -y, -z'
'y, -x+y, -z'
'x-y, x, -z'
'-y, -x, z'
'-x+y, y, z'
'x, x-y, z'
'-x+2/3, -y+1/3, -z+1/3'
'y+2/3, -x+y+1/3, -z+1/3'
'x-y+2/3, x+1/3, -z+1/3'
'-y+2/3, -x+1/3, z+1/3'
'-x+y+2/3, y+1/3, z+1/3'
'x+2/3, x-y+1/3, z+1/3'
'-x+1/3, -y+2/3, -z+2/3'
'y+1/3, -x+y+2/3, -z+2/3'
'x-y+1/3, x+2/3, -z+2/3'
'-y+1/3, -x+2/3, z+2/3'
'-x+y+1/3, y+2/3, z+2/3'
'x+1/3, x-y+2/3, z+2/3'

loop_
_atom_site_label
_atom_site_type_symbol
_atom_site_fract_x
_atom_site_fract_y
_atom_site_fract_z
_atom_site_U_iso_or_equiv
_atom_site_adp_type
_atom_site_occupancy
_atom_site_site_symmetry_order
_atom_site_calc_flag
_atom_site_refinement_flags_posn
_atom_site_refinement_flags_adp
_atom_site_refinement_flags_occupancy
_atom_site_disorder_assembly
_atom_site_disorder_group
N1 N 0.755(2) 0.8774(12) 0.664(3) 0.094(12) Uiso 0.6 2 d S . P . .
C3 C 0.6948(19) 0.8474(10) 0.710(2) 0.051(9) Uiso 0.6 2 d S . P A .
H3A H 0.695129 0.883821 0.748644 0.076 Uiso 0.3 1 calc R U P . .
H3B H 0.691957 0.806811 0.742938 0.076 Uiso 0.3 1 calc R U P . .
H3C H 0.652441 0.829131 0.671842 0.076 Uiso 0.6 2 calc R U P . .
O1 O 0.3749(4) 0.6251(4) 0.3681(10) 0.053(4) Uani 1 2 d S T P . .
O2 O 0.4864(8) 0.7432(4) 0.2782(10) 0.067(4) Uani 1 2 d S T P . .
N2 N 0.666667 0.833333 0.333333 0.13(11) Uiso 0.1332 4 d S . P . .
O3 O 0.5090(6) 0.6903(6) 0.4299(7) 0.059(3) Uani 1 1 d . . . . .
O4 O 0.4233(7) 0.7116(3) 0.5246(9) 0.043(3) Uani 1 2 d S T P . .
O5 O 0.4225(3) 0.5775(3) 0.5323(10) 0.050(3) Uani 1 2 d S T P . .
O6 O 0.5564(7) 0.7782(3) 0.5661(9) 0.049(4) Uani 1 2 d S T P . .
O7 O 0.5738(5) 0.6573(6) 0.5605(7) 0.060(3) Uani 1 1 d . . . . .
O8 O 0.4728(6) 0.666667 0.666667 0.044(3) Uani 1 2 d S T P . .
O1W O 0.333333 0.666667 0.166667 0.06(2) Uiso 0.4 12 d S . P . .
O2W O 0.736(5) 0.730(5) 0.414(5) 0.06(2) Uiso 0.1333 1 d . . P . .
Sb1 Sb 0.333333 0.666667 0.5938(3) 0.0383(11) Uani 0.5 6 d S T P . .
W1 W 0.44984(5) 0.72492(2) 0.37793(7) 0.0542(3) Uani 1 2 d S T P . .
W2 W 0.50315(3) 0.67364(3) 0.55095(5) 0.0487(3) Uani 0.915 1 d . . P . .
Ru2 Ru 0.50315(3) 0.67364(3) 0.55095(5) 0.0487(3) Uani 0.085 1 d . . P . .
C2 C 0.759(5) 0.901(5) 0.582(5) 0.05(2) Uiso 0.15 1 d . . P A -1
H2A H 0.731317 0.859216 0.544671 0.069 Uiso 0.15 1 calc R U P A -1
H2B H 0.810587 0.926998 0.564200 0.069 Uiso 0.15 1 calc R U P A -1
H2C H 0.739657 0.934192 0.579055 0.069 Uiso 0.15 1 calc R U P A -1
C5 C 0.662(4) 0.780(4) 0.378(4) 0.059(19) Uiso 0.2168 1 d . . P B -1
H5A H 0.706566 0.797371 0.411890 0.088 Uiso 0.2168 1 calc R U P B -1
H5B H 0.655547 0.740689 0.340568 0.088 Uiso 0.2168 1 calc R U P B -1
H5C H 0.619937 0.762577 0.416800 0.088 Uiso 0.2168 1 calc R U P B -1

loop_
_atom_site_aniso_label
_atom_site_aniso_U_11
_atom_site_aniso_U_22
_atom_site_aniso_U_33
_atom_site_aniso_U_23
_atom_site_aniso_U_13
_atom_site_aniso_U_12
O1 0.035(5) 0.035(5) 0.082(10) -0.004(4) 0.004(4) 0.012(6)
O2 0.045(9) 0.067(8) 0.080(11) 0.008(4) 0.016(8) 0.023(5)
O3 0.055(6) 0.046(6) 0.082(7) -0.004(6) 0.003(6) 0.030(5)
O4 0.027(6) 0.021(4) 0.082(10) -0.002(3) -0.004(7) 0.014(3)
O5 0.037(6) 0.037(6) 0.083(10) -0.002(3) 0.002(3) 0.024(6)
O6 0.028(7) 0.030(5) 0.086(10) -0.005(3) -0.009(7) 0.014(3)
O7 0.038(6) 0.051(6) 0.098(8) 0.006(6) 0.009(6) 0.028(5)
O8 0.032(5) 0.031(7) 0.067(9) -0.004(6) -0.002(3) 0.015(3)
Sb1 0.0173(11) 0.0173(11) 0.080(3) 0.000 0.000 0.0087(6)
W1 0.0389(5) 0.0419(4) 0.0806(7) 0.0046(2) 0.0093(4) 0.0194(2)
W2 0.0285(3) 0.0362(4) 0.0855(5) 0.0016(3) 0.0047(3) 0.0192(3)
Ru2 0.0285(3) 0.0362(4) 0.0855(5) 0.0016(3) 0.0047(3) 0.0192(3)

loop_
_atom_type_symbol
_atom_type_description
_atom_type_scat_dispersion_real
_atom_type_scat_dispersion_imag
_atom_type_scat_source
C C 0.0033 0.0016 'International Tables Vol C Tables 4.2.6.8 and 6.1.1.4'
H H 0.0000 0.0000 'International Tables Vol C Tables 4.2.6.8 and 6.1.1.4'
N N 0.0061 0.0033 'International Tables Vol C Tables 4.2.6.8 and 6.1.1.4'
O O 0.0106 0.0060 'International Tables Vol C Tables 4.2.6.8 and 6.1.1.4'
Sb Sb -0.5866 1.5461 'International Tables Vol C Tables 4.2.6.8 and 6.1.1.4'
W W -0.8490 6.8722 'International Tables Vol C Tables 4.2.6.8 and 6.1.1.4'
Ru Ru -1.2594 0.8363 'International Tables Vol C Tables 4.2.6.8 and 6.1.1.4'

loop_
_exptl_crystal_face_index_h
_exptl_crystal_face_index_k
_exptl_crystal_face_index_l
_exptl_crystal_face_perp_dist
6 14 -16 0.0641
4 0 22 0.0532
-8 -7 -19 0.0969
-18 -6 12 0.0974
2 -27 1 0.1439
-27 23 -6 0.1258
-19 28 7 0.1022
6 20 9 0.1143
29 -13 3 0.0608
26 -25 -3 0.1112

loop_
_geom_angle_atom_site_label_1
_geom_angle_atom_site_label_2
_geom_angle_atom_site_label_3
_geom_angle
_geom_angle_site_symmetry_1
_geom_angle_site_symmetry_3
C3 N1 C2 124(5) . .
N1 C3 H3A 109.5 . .
N1 C3 H3B 109.5 . .
H3A C3 H3B 109.5 . .
N1 C3 H3C 109.5 . .
H3A C3 H3C 109.5 . .
H3B C3 H3C 109.5 . .
N1 C3 H3A 109.5(14) . 24_565
H3A C3 H3A 103.1 . 24_565
H3B C3 H3A 7.2 . 24_565
H3C C3 H3A 115.6 . 24_565
N1 C3 H3B 109.5(11) . 24_565
H3A C3 H3B 7.2 . 24_565
H3B C3 H3B 115.6 . 24_565
H3C C3 H3B 103.1 . 24_565
H3A C3 H3B 109.5 24_565 24_565
N1 C3 H3C 109(2) . 24_565
H3A C3 H3C 115.6 . 24_565
H3B C3 H3C 103.1 . 24_565
H3C C3 H3C 7.2 . 24_565
H3A C3 H3C 109.5 24_565 24_565
H3B C3 H3C 109.5 24_565 24_565
W1 O1 W1 150.8(8) . 3_565
W1 O3 W2 119.7(5) . .
Sb1 O4 W2 116.3(5) . 24_565
Sb1 O4 W2 116.3(5) . .
W2 O4 W2 94.6(5) 24_565 .
Sb1 O4 W1 135.3(6) . .
W2 O4 W1 92.6(4) 24_565 .
W2 O4 W1 92.6(4) . .
W2 O5 W2 155.4(8) . 22_665
W2 O6 W2 117.4(6) 24_565 .
W2 O8 W2 145.3(7) 11_566 .
O4 Sb1 O4 92.6(6) 3_565 .
O4 Sb1 O4 92.6(6) 3_565 2_665
O4 Sb1 O4 92.6(6) . 2_665
O4 Sb1 Sb1 123.4(4) 3_565 25_566
O4 Sb1 Sb1 123.4(4) . 25_566
O4 Sb1 Sb1 123.4(4) 2_665 25_566
O2 W1 O1 102.1(6) . 2_665
O2 W1 O1 102.1(6) . .
O1 W1 O1 87.4(8) 2_665 .
O2 W1 O3 99.7(5) . 24_565
O1 W1 O3 87.2(5) 2_665 24_565
O1 W1 O3 158.3(6) . 24_565
O2 W1 O3 99.7(5) . .
O1 W1 O3 158.3(6) 2_665 .
O1 W1 O3 87.2(5) . .
O3 W1 O3 90.1(6) 24_565 .
O2 W1 O4 168.8(6) . .
O1 W1 O4 86.0(5) 2_665 .
O1 W1 O4 86.0(5) . .
O3 W1 O4 72.6(4) 24_565 .
O3 W1 O4 72.6(4) . .
O7 W2 O8 101.4(5) . .
O7 W2 O5 101.8(5) . .
O8 W2 O5 88.6(5) . .
O7 W2 O3 98.2(5) . .
O8 W2 O3 160.4(5) . .
O5 W2 O3 89.2(5) . .
O7 W2 O6 98.8(5) . .
O8 W2 O6 87.3(4) . .
O5 W2 O6 159.4(5) . .
O3 W2 O6 87.9(5) . .
O7 W2 O4 170.1(5) . .
O8 W2 O4 85.3(5) . .
O5 W2 O4 85.5(4) . .
O3 W2 O4 75.1(5) . .
O6 W2 O4 74.0(4) . .
N1 C2 H2A 109.5 . .
N1 C2 H2B 109.5 . .
H2A C2 H2B 109.5 . .
N1 C2 H2C 109.5 . .
H2A C2 H2C 109.5 . .
H2B C2 H2C 109.5 . .
N2 C5 H5A 109.5 . .
N2 C5 H5B 109.5 . .
H5A C5 H5B 109.5 . .
N2 C5 H5C 109.5 . .
H5A C5 H5C 109.5 . .
H5B C5 H5C 109.5 . .

loop_
_geom_bond_atom_site_label_1
_geom_bond_atom_site_label_2
_geom_bond_distance
_geom_bond_site_symmetry_2
N1 C3 1.31(5) .
N1 C2 1.36(8) .
C3 H3A 0.9800 .
C3 H3B 0.9800 .
C3 H3C 0.9800 .
C3 H3A 0.9800 24_565
C3 H3B 0.9800 24_565
C3 H3C 0.9800 24_565
O1 W1 1.912(4) .
O1 W1 1.912(4) 3_565
O2 W1 1.701(15) .
N2 C5 1.29(7) .
O3 W1 1.920(11) .
O3 W2 1.923(11) .
O4 Sb1 1.975(13) .
O4 W2 2.245(8) 24_565
O4 W2 2.245(8) .
O4 W1 2.350(14) .
O5 W2 1.915(3) .
O5 W2 1.915(3) 22_665
O6 W2 1.931(6) 24_565
O6 W2 1.931(6) .
O7 W2 1.702(10) .
O8 W2 1.906(4) 11_566
O8 W2 1.906(4) .
Sb1 Sb1 2.284(10) 25_566
C2 H2A 0.9800 .
C2 H2B 0.9800 .
C2 H2C 0.9800 .
C5 H5A 0.9800 .
C5 H5B 0.9800 .
C5 H5C 0.9800 .
